data_7221703
loop_
_publ_author_name
'Gong, Shuling'
'Guo, Rong'
'Wang, Wei'
'Yang, Weiping'
'Chen, Yuanyin'

_publ_section_title
;
 Exocyclic self-assembly behaviors of carboxylic acid and lariat ether
 macrocyclic hosts: regulation by pendent arm
;
_journal_name_full 'RSC Adv.'
_journal_paper_doi 10.1039/C5RA09521B
_journal_year 2015
_chemical_formula_moiety 'C26 H34 N2 O4, C8 H6 O4'
_chemical_formula_sum 'C34 H40 N2 O8'
_chemical_formula_weight 604.68
_chemical_name_systematic
; 
 ? 
;
_space_group_IT_number 15
_symmetry_cell_setting monoclinic
_symmetry_space_group_name_Hall '-C 2yc'
_symmetry_space_group_name_H-M 'C 1 2/c 1'
_atom_sites_solution_hydrogens geom
_atom_sites_solution_primary direct
_atom_sites_solution_secondary difmap
_audit_creation_method SHELXL-97
_audit_update_record
;
2015-02-11 deposited with the CCDC.
2015-07-31 downloaded from the CCDC.
;
_cell_angle_alpha 90.00
_cell_angle_beta 118.646(6)
_cell_angle_gamma 90.00
_cell_formula_units_Z 4
_cell_length_a 31.022(6)
_cell_length_b 5.8603(15)
_cell_length_c 19.725(4)
_cell_measurement_reflns_used 1682
_cell_measurement_temperature 173(2)
_cell_measurement_theta_max 23.06
_cell_measurement_theta_min 3.34
_cell_volume 3147.0(12)
_computing_structure_refinement 'SHELXL-97 (Sheldrick, 2008)'
_computing_structure_solution 'SHELXS-97 (Sheldrick, 2008)'
_diffrn_ambient_temperature 173(2)
_diffrn_measured_fraction_theta_full 0.983
_diffrn_measured_fraction_theta_max 0.983
_diffrn_measurement_device_type 'PHOTON100 CMOS detector'
_diffrn_measurement_method 'omega scan'
_diffrn_radiation_monochromator 'TRIUMPH curved crystal monochromator'
_diffrn_radiation_source 'fine-focus sealed tube'
_diffrn_radiation_type MoK\a
_diffrn_radiation_wavelength 0.71073
_diffrn_reflns_av_R_equivalents 0.0845
_diffrn_reflns_av_sigmaI/netI 0.0706
_diffrn_reflns_limit_h_max 37
_diffrn_reflns_limit_h_min -37
_diffrn_reflns_limit_k_max 7
_diffrn_reflns_limit_k_min -6
_diffrn_reflns_limit_l_max 23
_diffrn_reflns_limit_l_min -23
_diffrn_reflns_number 10964
_diffrn_reflns_theta_full 25.39
_diffrn_reflns_theta_max 25.39
_diffrn_reflns_theta_min 1.50
_exptl_absorpt_coefficient_mu 0.091
_exptl_absorpt_correction_T_max 0.7452
_exptl_absorpt_correction_T_min 0.6668
_exptl_absorpt_correction_type multi-scan
_exptl_absorpt_process_details 'SADABS (Bruker, 2013)'
_exptl_crystal_colour colorless
_exptl_crystal_density_diffrn 1.276
_exptl_crystal_density_method 'not measured'
_exptl_crystal_description needle
_exptl_crystal_F_000 1288
_exptl_crystal_size_max 0.21
_exptl_crystal_size_mid 0.08
_exptl_crystal_size_min 0.04
_refine_diff_density_max 0.582
_refine_diff_density_min -0.474
_refine_diff_density_rms 0.173
_refine_ls_extinction_method none
_refine_ls_goodness_of_fit_ref 1.078
_refine_ls_hydrogen_treatment mixed
_refine_ls_matrix_type full
_refine_ls_number_parameters 202
_refine_ls_number_reflns 2841
_refine_ls_number_restraints 0
_refine_ls_restrained_S_all 1.078
_refine_ls_R_factor_all 0.1144
_refine_ls_R_factor_gt 0.0513
_refine_ls_shift/su_max 0.000
_refine_ls_shift/su_mean 0.000
_refine_ls_structure_factor_coef Fsqd
_refine_ls_weighting_details 'calc w=1/[\s^2^(Fo^2^)+(0.0974P)^2^+0.0000P] where P=(Fo^2^+2Fc^2^)/3'
_refine_ls_weighting_scheme calc
_refine_ls_wR_factor_gt 0.1244
_refine_ls_wR_factor_ref 0.1816
_reflns_number_gt 1743
_reflns_number_total 2841
_reflns_threshold_expression >2sigma(I)
_cod_data_source_file c5ra09521b2.cif
_cod_data_source_block 1
_cod_depositor_comments
;
The following automatic conversions were performed:

'_symmetry_cell_setting' value 'Monoclinic' changed to 'monoclinic'
according to
/usr/data/users/saulius/crontab/automatic-downloads/rss-feeds/RSC/lib/dictionaries/cif_core.dic
dictionary named 'cif_core.dic' version 2.4.2 from 2011-04-26.

Automatic conversion script
Id: cif_fix_values 3271 2015-04-21 07:52:19Z andrius 
;
_cod_original_cell_volume 3146.9(12)
_cod_original_sg_symbol_Hall '-C 2yc  '
_cod_original_sg_symbol_H-M 'C2/c  '
_cod_database_code 7221703

loop_
_symmetry_equiv_pos_as_xyz
'x, y, z'
'-x, y, -z+1/2'
'x+1/2, y+1/2, z'
'-x+1/2, y+1/2, -z+1/2'
'-x, -y, -z'
'x, -y, z-1/2'
'-x+1/2, -y+1/2, -z'
'x+1/2, -y+1/2, z-1/2'

loop_
_atom_site_label
_atom_site_type_symbol
_atom_site_fract_x
_atom_site_fract_y
_atom_site_fract_z
_atom_site_U_iso_or_equiv
_atom_site_adp_type
_atom_site_occupancy
_atom_site_symmetry_multiplicity
_atom_site_calc_flag
_atom_site_refinement_flags
C1 C 0.46987(10) 0.9458(6) 0.03155(17) 0.0216(7) Uani 1 1 d .
C2 C 0.49440(11) 1.1532(6) 0.04872(18) 0.0261(8) Uani 1 1 d .
H2 H 0.4904 1.2581 0.0820 0.031 Uiso 1 1 calc R
C3 C 0.47538(11) 0.7922(6) -0.01769(18) 0.0256(8) Uani 1 1 d .
H3 H 0.4584 0.6505 -0.0298 0.031 Uiso 1 1 calc R
C4 C 0.43774(11) 0.8907(6) 0.06658(18) 0.0223(7) Uani 1 1 d .
C5 C 0.23001(10) 0.6493(5) 0.13672(16) 0.0182(7) Uani 1 1 d .
C6 C 0.19563(10) 0.4722(5) 0.10337(15) 0.0180(7) Uani 1 1 d .
C7 C 0.15671(11) 0.4573(6) 0.11898(16) 0.0233(7) Uani 1 1 d .
H7 H 0.1331 0.3392 0.0963 0.028 Uiso 1 1 calc R
C8 C 0.15232(11) 0.6153(6) 0.16787(17) 0.0256(8) Uani 1 1 d .
H8 H 0.1254 0.6063 0.1780 0.031 Uiso 1 1 calc R
C9 C 0.18673(11) 0.7842(6) 0.20150(17) 0.0255(8) Uani 1 1 d .
H9 H 0.1836 0.8901 0.2354 0.031 Uiso 1 1 calc R
C10 C 0.22602(11) 0.8021(5) 0.18660(17) 0.0223(7) Uani 1 1 d .
H10 H 0.2499 0.9184 0.2105 0.027 Uiso 1 1 calc R
C11 C 0.30436(11) 0.8193(5) 0.15075(17) 0.0220(7) Uani 1 1 d .
H11A H 0.3259 0.7779 0.2055 0.026 Uiso 1 1 calc R
H11B H 0.2902 0.9720 0.1490 0.026 Uiso 1 1 calc R
C12 C 0.33371(11) 0.8232(5) 0.10773(18) 0.0219(7) Uani 1 1 d .
H12A H 0.3127 0.8911 0.0562 0.026 Uiso 1 1 calc R
H12B H 0.3619 0.9274 0.1357 0.026 Uiso 1 1 calc R
C13 C 0.31423(10) 0.4611(5) 0.03538(16) 0.0198(7) Uani 1 1 d .
H13A H 0.2862 0.5587 0.0008 0.024 Uiso 1 1 calc R
H13B H 0.3022 0.3487 0.0599 0.024 Uiso 1 1 calc R
C14 C 0.33360(11) 0.3359(5) -0.01196(17) 0.0212(7) Uani 1 1 d .
H14A H 0.3391 0.4431 -0.0459 0.025 Uiso 1 1 calc R
H14B H 0.3649 0.2571 0.0221 0.025 Uiso 1 1 calc R
C15 C 0.38160(11) 0.4724(6) 0.16887(16) 0.0239(8) Uani 1 1 d .
H15A H 0.3591 0.4212 0.1883 0.029 Uiso 1 1 calc R
H15B H 0.3955 0.3348 0.1574 0.029 Uiso 1 1 calc R
C16 C 0.42224(12) 0.6073(7) 0.23013(19) 0.0373(9) Uani 1 1 d .
H16 H 0.4443 0.6831 0.2170 0.045 Uiso 1 1 calc R
C17 C 0.42961(15) 0.6285(8) 0.3010(2) 0.0551(12) Uani 1 1 d .
H17A H 0.4082 0.5549 0.3161 0.066 Uiso 1 1 calc R
H17B H 0.4563 0.7174 0.3374 0.066 Uiso 1 1 calc R
N1 N 0.35303(8) 0.6049(4) 0.09611(13) 0.0182(6) Uani 1 1 d .
O1 O 0.41598(8) 0.6913(4) 0.04637(13) 0.0313(6) Uani 1 1 d .
H1 H 0.3955(13) 0.667(6) 0.0638(19) 0.038 Uiso 1 1 d .
O2 O 0.43259(8) 1.0229(4) 0.10998(13) 0.0325(6) Uani 1 1 d .
O3 O 0.26588(7) 0.6540(4) 0.11447(11) 0.0215(5) Uani 1 1 d .
O4 O 0.29578(7) 0.1743(4) -0.05689(11) 0.0233(5) Uani 1 1 d .

loop_
_atom_site_aniso_label
_atom_site_aniso_U_11
_atom_site_aniso_U_22
_atom_site_aniso_U_33
_atom_site_aniso_U_23
_atom_site_aniso_U_13
_atom_site_aniso_U_12
C1 0.0172(16) 0.0237(19) 0.0236(16) 0.0049(14) 0.0094(14) 0.0018(14)
C2 0.0274(17) 0.0240(19) 0.0332(18) -0.0038(15) 0.0197(16) -0.0024(15)
C3 0.0256(17) 0.0230(19) 0.0331(18) -0.0007(15) 0.0179(16) -0.0056(15)
C4 0.0173(16) 0.0225(19) 0.0274(17) 0.0042(15) 0.0110(14) 0.0007(14)
C5 0.0182(15) 0.0221(18) 0.0179(15) 0.0039(13) 0.0115(13) 0.0016(13)
C6 0.0217(16) 0.0193(18) 0.0153(14) -0.0015(13) 0.0106(13) 0.0017(14)
C7 0.0211(16) 0.028(2) 0.0233(16) -0.0010(14) 0.0128(14) -0.0023(14)
C8 0.0237(17) 0.035(2) 0.0256(17) 0.0030(15) 0.0176(15) 0.0023(15)
C9 0.0296(18) 0.026(2) 0.0254(17) -0.0032(15) 0.0168(15) 0.0036(15)
C10 0.0261(17) 0.0234(19) 0.0219(16) -0.0055(14) 0.0151(14) -0.0038(14)
C11 0.0240(17) 0.0192(18) 0.0249(16) -0.0065(14) 0.0135(14) -0.0055(14)
C12 0.0249(17) 0.0175(18) 0.0277(17) -0.0043(14) 0.0163(15) -0.0051(14)
C13 0.0187(16) 0.0208(18) 0.0218(16) -0.0055(14) 0.0113(14) -0.0065(13)
C14 0.0196(16) 0.0232(19) 0.0225(16) -0.0045(14) 0.0114(14) -0.0068(14)
C15 0.0235(17) 0.0248(19) 0.0226(16) 0.0037(14) 0.0104(14) 0.0019(14)
C16 0.0250(19) 0.047(3) 0.0293(19) 0.0027(17) 0.0048(16) -0.0084(17)
C17 0.051(3) 0.065(3) 0.031(2) -0.008(2) 0.0056(19) -0.013(2)
N1 0.0193(13) 0.0177(15) 0.0188(13) -0.0031(11) 0.0100(11) -0.0038(11)
O1 0.0340(14) 0.0292(15) 0.0439(14) -0.0051(11) 0.0292(12) -0.0114(11)
O2 0.0360(14) 0.0304(15) 0.0445(14) -0.0073(12) 0.0301(12) -0.0065(11)
O3 0.0221(11) 0.0233(13) 0.0255(11) -0.0076(10) 0.0166(10) -0.0084(9)
O4 0.0223(11) 0.0266(13) 0.0256(11) -0.0103(10) 0.0152(10) -0.0078(10)

loop_
_atom_type_symbol
_atom_type_description
_atom_type_scat_dispersion_real
_atom_type_scat_dispersion_imag
_atom_type_scat_source
C C 0.0033 0.0016 'International Tables Vol C Tables 4.2.6.8 and 6.1.1.4'
H H 0.0000 0.0000 'International Tables Vol C Tables 4.2.6.8 and 6.1.1.4'
N N 0.0061 0.0033 'International Tables Vol C Tables 4.2.6.8 and 6.1.1.4'
O O 0.0106 0.0060 'International Tables Vol C Tables 4.2.6.8 and 6.1.1.4'

loop_
_geom_angle_atom_site_label_1
_geom_angle_atom_site_label_2
_geom_angle_atom_site_label_3
_geom_angle
_geom_angle_site_symmetry_1
C2 C1 C3 120.0(3) .
C2 C1 C4 119.1(3) .
C3 C1 C4 120.9(3) .
C3 C2 C1 120.3(3) 5_675
C3 C2 H2 119.9 5_675
C1 C2 H2 119.9 .
C2 C3 C1 119.7(3) 5_675
C2 C3 H3 120.2 5_675
C1 C3 H3 120.2 .
O2 C4 O1 123.8(3) .
O2 C4 C1 121.8(3) .
O1 C4 C1 114.3(3) .
O3 C5 C10 125.2(3) .
O3 C5 C6 114.4(3) .
C10 C5 C6 120.4(3) .
O4 C6 C7 125.3(3) 7
O4 C6 C5 115.3(2) 7
C7 C6 C5 119.3(3) .
C6 C7 C8 119.9(3) .
C6 C7 H7 120.1 .
C8 C7 H7 120.1 .
C9 C8 C7 120.3(3) .
C9 C8 H8 119.9 .
C7 C8 H8 119.9 .
C8 C9 C10 120.7(3) .
C8 C9 H9 119.6 .
C10 C9 H9 119.6 .
C5 C10 C9 119.4(3) .
C5 C10 H10 120.3 .
C9 C10 H10 120.3 .
O3 C11 C12 108.1(2) .
O3 C11 H11A 110.1 .
C12 C11 H11A 110.1 .
O3 C11 H11B 110.1 .
C12 C11 H11B 110.1 .
H11A C11 H11B 108.4 .
N1 C12 C11 118.2(3) .
N1 C12 H12A 107.8 .
C11 C12 H12A 107.8 .
N1 C12 H12B 107.8 .
C11 C12 H12B 107.8 .
H12A C12 H12B 107.1 .
N1 C13 C14 111.3(2) .
N1 C13 H13A 109.4 .
C14 C13 H13A 109.4 .
N1 C13 H13B 109.4 .
C14 C13 H13B 109.4 .
H13A C13 H13B 108.0 .
O4 C14 C13 104.5(2) .
O4 C14 H14A 110.8 .
C13 C14 H14A 110.8 .
O4 C14 H14B 110.8 .
C13 C14 H14B 110.8 .
H14A C14 H14B 108.9 .
C16 C15 N1 112.7(3) .
C16 C15 H15A 109.1 .
N1 C15 H15A 109.1 .
C16 C15 H15B 109.1 .
N1 C15 H15B 109.1 .
H15A C15 H15B 107.8 .
C17 C16 C15 124.3(3) .
C17 C16 H16 117.9 .
C15 C16 H16 117.9 .
C16 C17 H17A 120.0 .
C16 C17 H17B 120.0 .
H17A C17 H17B 120.0 .
C12 N1 C13 112.6(2) .
C12 N1 C15 113.5(2) .
C13 N1 C15 111.0(2) .
C4 O1 H1 113(2) .
C5 O3 C11 117.4(2) .
C6 O4 C14 117.5(2) 7

loop_
_geom_bond_atom_site_label_1
_geom_bond_atom_site_label_2
_geom_bond_distance
_geom_bond_site_symmetry_2
C1 C2 1.387(4) .
C1 C3 1.394(4) .
C1 C4 1.495(4) .
C2 C3 1.381(4) 5_675
C2 H2 0.9500 .
C3 C2 1.381(4) 5_675
C3 H3 0.9500 .
C4 O2 1.221(4) .
C4 O1 1.312(4) .
C5 O3 1.378(3) .
C5 C10 1.379(4) .
C5 C6 1.405(4) .
C6 O4 1.372(3) 7
C6 C7 1.384(4) .
C7 C8 1.390(4) .
C7 H7 0.9500 .
C8 C9 1.371(5) .
C8 H8 0.9500 .
C9 C10 1.388(4) .
C9 H9 0.9500 .
C10 H10 0.9500 .
C11 O3 1.434(3) .
C11 C12 1.513(4) .
C11 H11A 0.9900 .
C11 H11B 0.9900 .
C12 N1 1.477(4) .
C12 H12A 0.9900 .
C12 H12B 0.9900 .
C13 N1 1.487(4) .
C13 C14 1.519(4) .
C13 H13A 0.9900 .
C13 H13B 0.9900 .
C14 O4 1.436(4) .
C14 H14A 0.9900 .
C14 H14B 0.9900 .
C15 C16 1.488(4) .
C15 N1 1.493(4) .
C15 H15A 0.9900 .
C15 H15B 0.9900 .
C16 C17 1.310(5) .
C16 H16 0.9500 .
C17 H17A 0.9500 .
C17 H17B 0.9500 .
O1 H1 0.87(4) .
O4 C6 1.372(3) 7
